data_7115095
loop_
_publ_author_name
'Barton, Andrew J.'
'Hill, Nicholas J.'
'Levason, William'
'Patel, Bhavesh'
'Reid, Gillian'

_publ_section_title
;
 Coordination networks derived from antimony(iii) halide complexes with
 thio- and seleno-ether ligation
;
_journal_issue 1
_journal_name_full 'Chemical Communications'
_journal_page_first 95
_journal_paper_doi 10.1039/b007805k
_journal_year 2001
_chemical_formula_moiety 'C5 H12 Br3 S2 Sb '
_chemical_formula_structural '[SbBr3{MeS(CH2)3SMe}]'
_chemical_formula_sum 'C5 H12 Br3 S2 Sb'
_chemical_formula_weight 497.73
_space_group_IT_number 33
_symmetry_cell_setting orthorhombic
_symmetry_Int_Tables_number 33
_symmetry_space_group_name_Hall 'P 2c -2n'
_symmetry_space_group_name_H-M 'P n a 21'
_cell_angle_alpha 90
_cell_angle_beta 90
_cell_angle_gamma 90
_cell_formula_units_Z 4
_cell_length_a 14.105(2)
_cell_length_b 9.446(1)
_cell_length_c 9.781(1)
_cell_measurement_reflns_used 20
_cell_measurement_temperature 150.2
_cell_measurement_theta_max 8.8
_cell_measurement_theta_min 7.0
_cell_volume 1303.2(3)
_computing_cell_refinement 'MSC/AFC Diffractometer Control'
_computing_data_collection 'MSC/AFC Diffractometer Control'
_computing_data_reduction 'teXsan for Windows version 1.06 (MSC, 1997-1999)'
_computing_publication_material 'teXsan for Windows version 1.06 (MSC, 1997-1999)'
_computing_structure_refinement 'teXsan for Windows version 1.06 (MSC, 1997-1999)'
_computing_structure_solution
;
SHELX97 (Sheldrick, 1997)
;
_diffrn_ambient_temperature 150.2
_diffrn_measurement_device 'Rigaku AFC7S'
_diffrn_measurement_method \w-2\q
_diffrn_orient_matrix_UB_11 0.04004
_diffrn_orient_matrix_UB_12 0.06910
_diffrn_orient_matrix_UB_13 0.05164
_diffrn_orient_matrix_UB_21 0.03828
_diffrn_orient_matrix_UB_22 0.01807
_diffrn_orient_matrix_UB_23 -0.08426
_diffrn_orient_matrix_UB_31 -0.04425
_diffrn_orient_matrix_UB_32 0.07815
_diffrn_orient_matrix_UB_33 -0.02617
_diffrn_radiation_detector 'scintillation counter'
_diffrn_radiation_monochromator graphite
_diffrn_radiation_source 'X-ray tube'
_diffrn_radiation_type 'Mo K\a'
_diffrn_radiation_wavelength 0.71073
_diffrn_reflns_av_R_equivalents 0.00000
_diffrn_reflns_av_sigmaI/netI 0.080
_diffrn_reflns_limit_h_max 16
_diffrn_reflns_limit_h_min 0
_diffrn_reflns_limit_k_max 11
_diffrn_reflns_limit_k_min 0
_diffrn_reflns_limit_l_max 11
_diffrn_reflns_limit_l_min 0
_diffrn_reflns_number 1364
_diffrn_reflns_reduction_process 'Lp corrections applied'
_diffrn_reflns_theta_max 24.99
_diffrn_reflns_theta_min 2.08
_diffrn_standards_decay_% 0.60
_diffrn_standards_interval_count 150
_diffrn_standards_number 3
_exptl_absorpt_coefficient_mu 11.611
_exptl_absorpt_correction_T_max 1.000
_exptl_absorpt_correction_T_min 0.795
_exptl_absorpt_correction_type
;
\y scans (North,Phillips & Matthews, 1968)
;
_exptl_crystal_colour colourless
_exptl_crystal_density_diffrn 2.537
_exptl_crystal_density_meas ?
_exptl_crystal_description block
_exptl_crystal_F_000 920.00
_exptl_crystal_size_max 0.30
_exptl_crystal_size_mid 0.20
_exptl_crystal_size_min 0.20
_refine_diff_density_max 1.17
_refine_diff_density_min -1.68
_refine_ls_extinction_method none
_refine_ls_goodness_of_fit_all 2.054
_refine_ls_goodness_of_fit_ref 2.050
_refine_ls_matrix_type full
_refine_ls_number_constraints 0
_refine_ls_number_parameters 99
_refine_ls_number_reflns 1022
_refine_ls_number_restraints 0
_refine_ls_R_factor_all 0.0407
_refine_ls_R_factor_gt 0.0410
_refine_ls_shift/su_max 0.0000
_refine_ls_shift/su_mean 0.0001
_refine_ls_structure_factor_coef F
_refine_ls_weighting_details 'w = 1/[\s^2^(Fo) + 0.00002|Fo|^2^]'
_refine_ls_weighting_scheme sigma
_refine_ls_wR_factor_all 0.0490
_refine_ls_wR_factor_ref 0.0490
_reflns_number_gt 1022
_reflns_number_total 1364
_reflns_threshold_expression I>3.00\s(I)
_cod_data_source_file b007805k.txt
_cod_data_source_block '_sbbrsc3_SbBr3_+_MeS(CH2)3Me'
_cod_depositor_comments
;
The following automatic conversions were performed:

'_exptl_crystal_density_meas' value 'not measured' was changed to '?'
- the value is perceived as not measured.

Automatic conversion script
Id: cif_fix_values 3008 2015-01-20 13:52:24Z robertas 
;
_cod_original_sg_symbol_H-M 'P n a 21   '
_cod_original_formula_sum 'C5 H12 Br3 S2 Sb '
_cod_database_code 7115095

loop_
_symmetry_equiv_pos_as_xyz
'   +x,   +y,   +z'
'   -x,   -y,1/2+z'
1/2-x,1/2+y,1/2+z
'1/2+x,1/2-y,   +z'

loop_
_atom_site_label
_atom_site_fract_x
_atom_site_fract_y
_atom_site_fract_z
_atom_site_U_iso_or_equiv
_atom_site_occupancy
_atom_site_adp_type
_atom_site_calc_flag
Sb(1) 0.09880(6) 0.13476(9) 0.9613 0.0177(2) 1.000 Uani d
Br(1) 0.2132(1) 0.2960(2) 0.8283(2) 0.0261(4) 1.000 Uani d
Br(2) 0.1716(1) 0.1809(2) 1.1904(2) 0.0286(4) 1.000 Uani d
Br(3) 0.2013(1) -0.0862(2) 0.9174(2) 0.0320(4) 1.000 Uani d
S(1) 0.0389(3) 0.0680(4) 0.6426(4) 0.0223(9) 1.000 Uani d
S(2) 0.0038(3) 0.5760(4) 0.5252(4) 0.027(1) 1.000 Uani d
C(1) 0.148(1) 0.014(2) 0.558(2) 0.031(4) 1.000 Uani d
C(2) 0.020(1) 0.243(1) 0.566(2) 0.026(3) 1.000 Uani d
C(3) -0.052(1) 0.324(1) 0.651(1) 0.021(4) 1.000 Uani d
C(4) -0.089(1) 0.457(2) 0.585(2) 0.028(4) 1.000 Uani d
C(5) 0.061(1) 0.616(2) 0.686(2) 0.052(6) 1.000 Uani d
H(1) 0.1938 -0.0072 0.6261 0.042 1.000 Uiso c
H(2) 0.1362 -0.0634 0.5024 0.042 1.000 Uiso c
H(3) 0.1704 0.0927 0.5049 0.042 1.000 Uiso c
H(4) 0.0784 0.2940 0.5643 0.032 1.000 Uiso c
H(5) -0.0027 0.2326 0.4751 0.032 1.000 Uiso c
H(6) -0.1041 0.2631 0.6684 0.024 1.000 Uiso c
H(7) -0.0231 0.3505 0.7344 0.024 1.000 Uiso c
H(8) -0.1291 0.5083 0.6403 0.035 1.000 Uiso c
H(9) -0.1244 0.4312 0.5004 0.035 1.000 Uiso c
H(10) 0.0219 0.5876 0.7590 0.054 1.000 Uiso c
H(11) 0.1203 0.5709 0.6901 0.054 1.000 Uiso c
H(12) 0.0705 0.7173 0.6914 0.054 1.000 Uiso c

loop_
_atom_site_aniso_label
_atom_site_aniso_U_11
_atom_site_aniso_U_22
_atom_site_aniso_U_33
_atom_site_aniso_U_12
_atom_site_aniso_U_13
_atom_site_aniso_U_23
Sb(1) 0.0207(4) 0.0167(4) 0.0157(4) 0.0009(4) 0.0016(4) -0.0007(4)
Br(1) 0.0250(8) 0.0272(7) 0.0262(8) -0.0082(7) 0.0066(7) -0.0009(7)
Br(2) 0.0341(8) 0.0301(8) 0.0214(7) -0.0004(7) -0.0079(7) -0.0008(7)
Br(3) 0.0359(9) 0.0254(8) 0.0348(9) 0.0121(7) 0.0077(7) 0.0004(7)
S(1) 0.024(2) 0.022(2) 0.021(2) 0.001(2) 0.001(2) -0.002(2)
S(2) 0.024(2) 0.030(2) 0.026(2) 0.004(2) -0.000(2) 0.008(2)
C(1) 0.029(7) 0.038(9) 0.027(9) 0.006(7) 0.012(6) -0.001(8)
C(2) 0.030(8) 0.020(5) 0.029(7) -0.003(6) 0.006(7) -0.002(5)
C(3) 0.031(8) 0.022(7) 0.011(7) -0.007(6) -0.001(6) -0.001(5)
C(4) 0.034(8) 0.017(7) 0.031(9) -0.000(5) 0.006(7) -0.003(6)
C(5) 0.08(1) 0.028(9) 0.04(1) -0.001(9) -0.05(1) -0.015(9)

loop_
_atom_type_symbol
_atom_type_oxidation_number
_atom_type_number_in_cell
_atom_type_scat_dispersion_real
_atom_type_scat_dispersion_imag
_atom_type_scat_source
C 0 20 0.002 0.002
;International Tables for Crystallography
(1992, Vol. C, Table 6.1.1.2)
;
H 0 48 0.000 0.000
;International Tables for Crystallography
(1992, Vol. C, Table 6.1.1.2)
;
S 0 8 0.110 0.124
;International Tables for Crystallography
(1992, Vol. C, Table 6.1.1.2)
;
Sb 0 4 -0.816 1.546
;International Tables for Crystallography
(1992, Vol. C, Tables 4.2.6.8 and 6.1.1.1)
;
Br 0 12 -0.374 2.456
;International Tables for Crystallography
(1992, Vol. C, Tables 4.2.6.8 and 6.1.1.1)
;

loop_
_geom_angle_atom_site_label_1
_geom_angle_atom_site_label_2
_geom_angle_atom_site_label_3
_geom_angle
_geom_angle_site_symmetry_1
_geom_angle_site_symmetry_2
_geom_angle_site_symmetry_3
BR1 SB1 BR2 95.29(8) . . .
BR1 SB1 BR3 92.49(8) . . .
BR1 SB1 S1 78.2(1) . . .
BR1 SB1 S1* 177.2(1) . . .
BR1 SB1 S2* 82.8(1) . . .
BR2 SB1 BR3 93.44(9) . . .
BR2 SB1 S1 170.6(1) . . .
BR2 SB1 S1* 81.9(1) . . .
BR2 SB1 S2* 82.0(1) . . .
BR3 SB1 S1 80.3(1) . . .
BR3 SB1 S1* 87.1(1) . . .
BR3 SB1 S2* 173.1(1) . . .
S1 SB1 S1* 104.49(7) . . .
S1 SB1 S2* 103.6(1) . . .
S1* SB1 S2* 97.4(1) 2 2 2
SB1 S1 SB1* 141.5(2) . . .
SB1 S1 C1 105.5(8) . . .
SB1 S1 C2 104.4(7) . . .
SB1 S1* C1* 95.2(8) 2_554 2_554 2_554
SB1 S1* C2* 103.0(7) 2_554 2_554 2_554
C1 S1 C2 101(1) . . .
SB1 S2* C4* 105.6(7) 2_564 2_564 2_564
SB1 S2* C5* 101.3(8) 2_564 2_564 2_564
C4 S2 C5 100(1) . . .
S1 C1 H1 109(2) . . .
S1 C1 H2 109(2) . . .
S1 C1 H3 109(2) . . .
H1 C1 H2 109(2) . . .
H1 C1 H3 109(2) . . .
H2 C1 H3 109(2) . . .
S1 C2 C3 109(1) . . .
S1 C2 H4 110(2) . . .
S1 C2 H5 110(2) . . .
C3 C2 H4 110(2) . . .
C3 C2 H5 110(2) . . .
H4 C2 H5 109(2) . . .
C2 C3 C4 115(2) . . .
C2 C3 H6 108(2) . . .
C2 C3 H7 108(2) . . .
C4 C3 H6 108(2) . . .
C4 C3 H7 108(2) . . .
H6 C3 H7 109(2) . . .
S2 C4 C3 114(2) . . .
S2 C4 H8 108(2) . . .
S2 C4 H9 108(2) . . .
C3 C4 H8 108(2) . . .
C3 C4 H9 108(2) . . .
H8 C4 H9 109(2) . . .
S2 C5 H10 109(2) . . .
S2 C5 H11 109(2) . . .
S2 C5 H12 109(2) . . .
H10 C5 H11 109(3) . . .
H10 C5 H12 109(3) . . .
H11 C5 H12 109(3) . . .

loop_
_geom_bond_atom_site_label_1
_geom_bond_atom_site_label_2
_geom_bond_distance
SB1 BR1 2.572(2)
SB1 BR2 2.503(2)
SB1 BR3 2.575(2)
SB1 S1 3.291(5)
SB1 S1* 3.253(5)
SB1 S2* 3.155(5)
S1 C1 1.81(2)
S1 C2 1.83(2)
S2 C4 1.82(2)
S2 C5 1.81(2)
C1 H1 0.95(2)
C1 H2 0.95(2)
C1 H3 0.95(2)
C2 C3 1.52(3)
C2 H4 0.95(2)
C2 H5 0.95(2)
C3 C4 1.51(3)
C3 H6 0.95(2)
C3 H7 0.95(2)
C4 H8 0.95(2)
C4 H9 0.95(2)
C5 H10 0.95(3)
C5 H11 0.95(3)
C5 H12 0.95(2)
